data_1517876
loop_
_publ_author_name
'Fleischmann, Martin'
'Jones, James S.'
'Gabba\"i, Fran\,cois P.'
'Scheer, Manfred'

_publ_section_title
;
 A comparative study of the coordination behavior of cyclo-P5and
 cyclo-As5ligand complexes towards the trinuclear Lewis acid complex
 (perfluoro-ortho-phenylene)mercury
;
_journal_issue 1
_journal_name_full 'Chem. Sci.'
_journal_page_first 132
_journal_paper_doi 10.1039/C4SC02353F
_journal_volume 6
_journal_year 2015
_chemical_compound_source 'see text'
_chemical_formula_moiety 'C18 F12 Hg3, C13 H21 Fe P5'
_chemical_formula_sum 'C31 H21 F12 Fe Hg3 P5'
_chemical_formula_weight 1433.95
_chemical_name_systematic ?
_space_group_IT_number 2
_symmetry_cell_setting triclinic
_symmetry_Int_Tables_number 2
_symmetry_space_group_name_Hall '-P 1'
_symmetry_space_group_name_H-M 'P -1'
_atom_sites_solution_hydrogens geom
_atom_sites_solution_primary direct
_atom_sites_solution_secondary difmap
_cell_angle_alpha 69.244(2)
_cell_angle_beta 82.395(2)
_cell_angle_gamma 65.440(2)
_cell_formula_units_Z 2
_cell_length_a 12.0744(2)
_cell_length_b 12.2486(2)
_cell_length_c 14.5238(3)
_cell_measurement_reflns_used 23425
_cell_measurement_temperature 123(1)
_cell_measurement_theta_max 30.0414
_cell_measurement_theta_min 2.8961
_cell_volume 1826.58(7)
_computing_cell_refinement
;
CrysAlisPro, Agilent Technologies,
Version 1.171.36.21 (release 14-08-2012 CrysAlis171 .NET)
(compiled Sep 14 2012,17:21:16)
;
_computing_data_collection
;
CrysAlisPro, Agilent Technologies,
Version 1.171.36.21 (release 14-08-2012 CrysAlis171 .NET)
(compiled Sep 14 2012,17:21:16)
;
_computing_data_reduction
;
CrysAlisPro, Agilent Technologies,
Version 1.171.36.21 (release 14-08-2012 CrysAlis171 .NET)
(compiled Sep 14 2012,17:21:16)
;
_computing_molecular_graphics 'PLATON (Spek, 1990)'
_computing_publication_material 'PLATON (Spek, 2003)'
_computing_structure_refinement 'SHELXL-97 (Sheldrick, 1997)'
_computing_structure_solution 'SHELXS (Sheldrick, 1997)'
_diffrn_ambient_temperature 123(1)
_diffrn_detector_area_resol_mean 10.5431
_diffrn_measured_fraction_theta_full 0.984
_diffrn_measured_fraction_theta_max 0.906
_diffrn_measurement_device_type 'Xcalibur, Ruby, Gemini Ultra'
_diffrn_measurement_method '\w scans'
_diffrn_radiation_monochromator graphite
_diffrn_radiation_probe x-ray
_diffrn_radiation_source 'Enhance (Mo) X-ray Source'
_diffrn_radiation_type MoK\a
_diffrn_radiation_wavelength 0.71073
_diffrn_reflns_av_R_equivalents 0.0297
_diffrn_reflns_av_sigmaI/netI 0.0281
_diffrn_reflns_limit_h_max 16
_diffrn_reflns_limit_h_min -17
_diffrn_reflns_limit_k_max 16
_diffrn_reflns_limit_k_min -17
_diffrn_reflns_limit_l_max 19
_diffrn_reflns_limit_l_min -20
_diffrn_reflns_number 43916
_diffrn_reflns_reduction_process
;
;
_diffrn_reflns_theta_full 28.50
_diffrn_reflns_theta_max 30.11
_diffrn_reflns_theta_min 2.90
_exptl_absorpt_coefficient_mu 13.261
_exptl_absorpt_correction_T_max 0.400
_exptl_absorpt_correction_T_min 0.034
_exptl_absorpt_correction_type analytical
_exptl_absorpt_process_details
;
CrysAlisPro, Agilent Technologies,
Version 1.171.36.21 (release 14-08-2012 CrysAlis171 .NET)
(compiled Sep 14 2012,17:21:16)
Analytical numeric absorption correction using a multifaceted crystal
            model based on expressions derived by R.C. Clark & J.S. Reid.
(Clark, R. C. & Reid, J. S. (1995). Acta Cryst. A51, 887-897)
;
_exptl_crystal_colour brown
_exptl_crystal_density_diffrn 2.607
_exptl_crystal_density_method 'Not Measured'
_exptl_crystal_description block
_exptl_crystal_F_000 1312
_exptl_crystal_size_max 0.4223
_exptl_crystal_size_mid 0.1786
_exptl_crystal_size_min 0.1095
_refine_diff_density_max 1.717
_refine_diff_density_min -0.953
_refine_diff_density_rms 0.112
_refine_ls_extinction_method none
_refine_ls_goodness_of_fit_ref 0.982
_refine_ls_hydrogen_treatment constr
_refine_ls_matrix_type full
_refine_ls_number_parameters 475
_refine_ls_number_reflns 9760
_refine_ls_number_restraints 0
_refine_ls_restrained_S_all 0.982
_refine_ls_R_factor_all 0.0230
_refine_ls_R_factor_gt 0.0178
_refine_ls_shift/su_max 0.003
_refine_ls_shift/su_mean 0.000
_refine_ls_structure_factor_coef Fsqd
_refine_ls_weighting_details 'calc w=1/[\s^2^(Fo^2^)+(0.0153P)^2^]         where P=(Fo^2^+2Fc^2^)/3'
_refine_ls_weighting_scheme calc
_refine_ls_wR_factor_gt 0.0344
_refine_ls_wR_factor_ref 0.0349
_reflns_number_gt 8367
_reflns_number_total 9760
_reflns_threshold_expression >2\s(i)
_cod_data_source_file c4sc02353f2.cif
_cod_data_source_block 1
_cod_depositor_comments
;
The following automatic conversions were performed:

'_symmetry_cell_setting' value 'Triclinic' changed to 'triclinic'
according to
/usr/data/users/saulius/crontab/automatic-downloads/rss-feeds/RSC/lib/dictionaries/cif_core.dic
dictionary named 'cif_core.dic' version 2.4.2 from 2011-04-26.

Automatic conversion script
Id: cif_fix_values 2827 2014-09-09 07:05:25Z andrius 

 Adding full bibliography for 1517871--1517880.cif.
;
_cod_database_code 1517876

loop_
_symmetry_equiv_pos_site_id
_symmetry_equiv_pos_as_xyz
1 x,y,z
2 -x,-y,-z

loop_
_atom_site_aniso_label
_atom_site_aniso_U_11
_atom_site_aniso_U_22
_atom_site_aniso_U_33
_atom_site_aniso_U_23
_atom_site_aniso_U_13
_atom_site_aniso_U_12
Fe1 0.0164(2) 0.0170(2) 0.0163(2) -0.0019(2) -0.0011(1) -0.0057(2)
P1 0.0203(3) 0.0212(4) 0.0233(4) -0.0065(3) 0.0012(3) -0.0060(3)
P2 0.0206(3) 0.0238(4) 0.0303(4) -0.0062(3) 0.0033(3) -0.0116(3)
P3 0.0334(4) 0.0179(4) 0.0317(5) -0.0076(3) 0.0035(3) -0.0066(3)
P4 0.0186(3) 0.0269(4) 0.0215(4) 0.0006(3) 0.0008(3) -0.0006(3)
P5 0.0226(4) 0.0336(4) 0.0216(4) -0.0034(3) -0.0037(3) -0.0131(3)
C1 0.0243(13) 0.0203(14) 0.0174(15) -0.0008(11) -0.0068(11) -0.0035(11)
C2 0.0254(13) 0.0213(14) 0.0148(14) -0.0042(11) -0.0017(11) -0.0052(11)
C3 0.0212(13) 0.0210(14) 0.0139(14) -0.0004(11) 0.0003(10) -0.0078(11)
C4 0.0300(14) 0.0195(14) 0.0193(15) -0.0001(12) -0.0013(12) -0.0122(12)
C5 0.0251(14) 0.0152(13) 0.0164(14) 0.0012(11) -0.0021(11) -0.0005(11)
C6 0.0244(14) 0.0270(15) 0.0164(15) 0.0005(12) 0.0022(11) -0.0108(12)
C7 0.0321(16) 0.0360(18) 0.0274(18) 0.0019(14) 0.0068(14) -0.0133(14)
C8 0.0253(15) 0.0367(18) 0.0308(18) -0.0080(15) 0.0081(13) -0.0102(14)
C9 0.0286(15) 0.0446(19) 0.0347(19) -0.0076(16) 0.0001(14) -0.0196(15)
C10 0.0237(14) 0.0309(16) 0.0354(19) -0.0127(14) -0.0093(13) -0.0050(13)
C11 0.0412(18) 0.046(2) 0.037(2) -0.0113(17) -0.0219(16) -0.0037(16)
C12 0.0411(19) 0.044(2) 0.060(3) -0.0211(19) -0.0174(17) -0.0146(17)
C13 0.0223(15) 0.055(2) 0.058(2) -0.0231(19) -0.0105(15) -0.0051(16)
Hg1 0.0168(1) 0.0210(1) 0.0216(1) -0.0084(1) 0.0005(1) -0.0078(1)
Hg2 0.0180(1) 0.0190(1) 0.0228(1) -0.0067(1) 0.0002(1) -0.0053(1)
Hg3 0.0245(1) 0.0227(1) 0.0283(1) -0.0113(1) 0.0038(1) -0.0119(1)
F1 0.0285(9) 0.0401(10) 0.0358(11) -0.0131(9) -0.0099(8) -0.0102(8)
F2 0.0342(9) 0.0529(12) 0.0641(14) -0.0244(11) -0.0081(9) -0.0268(9)
F3 0.0376(10) 0.0350(10) 0.0566(13) -0.0123(9) 0.0081(9) -0.0262(9)
F4 0.0297(9) 0.0308(9) 0.0290(10) -0.0033(8) 0.0011(7) -0.0147(8)
F5 0.0496(11) 0.0362(10) 0.0510(13) -0.0199(10) 0.0145(9) -0.0272(9)
F6 0.0793(14) 0.0310(11) 0.0490(13) -0.0034(10) 0.0163(11) -0.0305(11)
F7 0.0615(12) 0.0280(10) 0.0316(11) 0.0048(8) -0.0013(9) -0.0065(9)
F8 0.0371(10) 0.0314(10) 0.0328(11) -0.0052(8) -0.0080(8) -0.0062(8)
F9 0.0500(11) 0.0358(10) 0.0278(10) -0.0071(8) -0.0043(8) -0.0173(9)
F10 0.0519(11) 0.0534(12) 0.0372(12) -0.0222(10) -0.0189(9) -0.0076(10)
F11 0.0412(10) 0.0604(13) 0.0692(15) -0.0445(12) -0.0110(10) -0.0178(10)
F12 0.0533(11) 0.0514(12) 0.0574(14) -0.0282(11) 0.0083(10) -0.0379(10)
C14 0.0136(11) 0.0235(14) 0.0267(16) -0.0143(12) 0.0025(11) -0.0071(11)
C15 0.0145(12) 0.0209(14) 0.0291(16) -0.0100(12) 0.0041(11) -0.0071(11)
C16 0.0168(13) 0.0291(16) 0.0304(17) -0.0148(14) -0.0020(12) -0.0028(12)
C17 0.0168(13) 0.0337(17) 0.046(2) -0.0206(15) 0.0021(13) -0.0137(13)
C18 0.0220(14) 0.0264(15) 0.0415(19) -0.0140(14) 0.0080(13) -0.0149(12)
C19 0.0192(13) 0.0221(14) 0.0274(16) -0.0097(13) 0.0037(12) -0.0061(11)
C20 0.0239(13) 0.0177(13) 0.0257(16) -0.0077(12) 0.0079(12) -0.0061(11)
C21 0.0258(14) 0.0208(14) 0.0272(16) -0.0098(13) 0.0068(12) -0.0070(12)
C22 0.0340(16) 0.0280(16) 0.0359(19) -0.0177(15) 0.0130(14) -0.0150(14)
C23 0.0505(19) 0.0183(15) 0.035(2) -0.0064(14) 0.0191(16) -0.0146(15)
C24 0.0430(18) 0.0199(15) 0.0249(17) -0.0024(13) 0.0057(14) -0.0018(14)
C25 0.0303(15) 0.0230(15) 0.0300(18) -0.0112(13) 0.0033(13) -0.0047(13)
C26 0.0180(13) 0.0242(14) 0.0301(17) -0.0145(13) -0.0007(11) -0.0046(11)
C27 0.0178(12) 0.0225(14) 0.0306(17) -0.0166(13) -0.0016(11) -0.0039(11)
C28 0.0287(15) 0.0270(16) 0.0301(17) -0.0154(14) -0.0009(13) -0.0077(13)
C29 0.0310(16) 0.0360(18) 0.0314(18) -0.0202(15) -0.0089(13) -0.0020(14)
C30 0.0277(15) 0.0443(19) 0.047(2) -0.0360(18) -0.0035(14) -0.0094(14)
C31 0.0294(15) 0.0329(17) 0.044(2) -0.0258(16) 0.0085(14) -0.0171(14)

loop_
_atom_site_label
_atom_site_type_symbol
_atom_site_thermal_displace_type
_atom_site_fract_x
_atom_site_fract_y
_atom_site_fract_z
_atom_site_occupancy
_atom_site_U_iso_or_equiv
_atom_site_calc_flag
_atom_site_refinement_flags
Fe1 Fe Uani 0.43083(3) 0.70762(3) 0.26242(3) 1.000 0.0178(1) . .
P1 P Uani 0.33139(6) 0.74625(7) 0.40514(6) 1.000 0.0228(2) . .
P2 P Uani 0.28741(6) 0.62527(7) 0.35682(6) 1.000 0.0250(2) . .
P3 P Uani 0.45267(7) 0.49215(7) 0.32594(6) 1.000 0.0294(3) . .
P4 P Uani 0.59549(6) 0.52940(7) 0.35953(6) 1.000 0.0279(2) . .
P5 P Uani 0.52190(6) 0.69037(8) 0.40542(6) 1.000 0.0265(2) . .
C1 C Uani 0.3327(2) 0.7974(3) 0.1270(2) 1.000 0.0234(8) . .
C2 C Uani 0.4569(2) 0.7244(3) 0.11381(19) 1.000 0.0223(8) . .
C3 C Uani 0.5339(2) 0.7699(2) 0.14038(19) 1.000 0.0205(8) . .
C4 C Uani 0.4561(2) 0.8710(2) 0.1750(2) 1.000 0.0238(8) . .
C5 C Uani 0.3335(2) 0.8883(2) 0.1667(2) 1.000 0.0232(8) . .
C6 C Uani 0.6673(2) 0.7393(3) 0.1175(2) 1.000 0.0249(8) . .
C7 C Uani 0.6693(3) 0.8357(3) 0.0157(2) 1.000 0.0362(10) . .
C8 C Uani 0.7340(2) 0.6046(3) 0.1122(2) 1.000 0.0334(10) . .
C9 C Uani 0.7327(3) 0.7560(3) 0.1917(2) 1.000 0.0358(10) . .
C10 C Uani 0.2221(2) 0.7996(3) 0.0863(2) 1.000 0.0306(10) . .
C11 C Uani 0.2066(3) 0.8909(3) -0.0206(2) 1.000 0.0446(11) . .
C12 C Uani 0.2431(3) 0.6673(3) 0.0863(3) 1.000 0.0462(14) . .
C13 C Uani 0.1064(3) 0.8498(3) 0.1424(3) 1.000 0.0463(11) . .
Hg1 Hg Uani 0.18124(1) 0.76075(1) 0.60621(1) 1.000 0.0193(1) . .
Hg2 Hg Uani 0.04839(1) 0.95280(1) 0.36289(1) 1.000 0.0207(1) . .
Hg3 Hg Uani 0.26398(1) 1.02181(1) 0.45816(1) 1.000 0.0238(1) . .
F1 F Uani -0.13423(14) 0.84460(16) 0.32854(13) 1.000 0.0348(6) . .
F2 F Uani -0.19543(15) 0.64958(18) 0.44201(15) 1.000 0.0446(7) . .
F3 F Uani -0.09335(15) 0.50608(16) 0.62359(15) 1.000 0.0405(6) . .
F4 F Uani 0.07164(14) 0.55432(15) 0.69190(12) 1.000 0.0309(5) . .
F5 F Uani 0.27895(16) 1.27062(17) 0.30048(15) 1.000 0.0418(7) . .
F6 F Uani 0.16731(19) 1.42272(17) 0.12490(16) 1.000 0.0546(7) . .
F7 F Uani 0.00514(18) 1.37053(16) 0.05321(14) 1.000 0.0485(6) . .
F8 F Uani -0.04592(15) 1.16758(16) 0.15779(13) 1.000 0.0371(6) . .
F9 F Uani 0.31032(16) 0.65190(16) 0.81328(13) 1.000 0.0383(6) . .
F10 F Uani 0.47122(17) 0.70392(19) 0.88399(14) 1.000 0.0481(7) . .
F11 F Uani 0.53325(16) 0.89882(19) 0.77403(16) 1.000 0.0498(7) . .
F12 F Uani 0.44455(17) 1.03588(18) 0.58862(15) 1.000 0.0457(7) . .
C14 C Uani 0.0573(2) 0.7270(3) 0.5454(2) 1.000 0.0198(8) . .
C15 C Uani 0.0023(2) 0.8032(2) 0.4517(2) 1.000 0.0214(8) . .
C16 C Uani -0.0814(2) 0.7748(3) 0.4193(2) 1.000 0.0260(9) . .
C17 C Uani -0.1142(2) 0.6758(3) 0.4755(2) 1.000 0.0289(10) . .
C18 C Uani -0.0624(2) 0.6026(3) 0.5673(2) 1.000 0.0281(9) . .
C19 C Uani 0.0229(2) 0.6285(3) 0.6005(2) 1.000 0.0236(8) . .
C20 C Uani 0.0952(2) 1.1056(3) 0.2839(2) 1.000 0.0238(8) . .
C21 C Uani 0.1805(2) 1.1317(3) 0.3207(2) 1.000 0.0255(8) . .
C22 C Uani 0.2009(3) 1.2394(3) 0.2660(2) 1.000 0.0309(10) . .
C23 C Uani 0.1442(3) 1.3195(3) 0.1765(2) 1.000 0.0369(10) . .
C24 C Uani 0.0610(3) 1.2939(3) 0.1405(2) 1.000 0.0351(10) . .
C25 C Uani 0.0385(3) 1.1880(3) 0.1951(2) 1.000 0.0294(9) . .
C26 C Uani 0.3312(2) 0.9129(3) 0.6005(2) 1.000 0.0237(9) . .
C27 C Uani 0.2958(2) 0.8133(3) 0.6596(2) 1.000 0.0226(8) . .
C28 C Uani 0.3420(2) 0.7477(3) 0.7542(2) 1.000 0.0279(9) . .
C29 C Uani 0.4235(3) 0.7729(3) 0.7931(2) 1.000 0.0332(10) . .
C30 C Uani 0.4562(3) 0.8707(3) 0.7360(3) 1.000 0.0349(10) . .
C31 C Uani 0.4097(3) 0.9388(3) 0.6417(2) 1.000 0.0307(10) . .
H2 H Uiso 0.48400 0.65590 0.09080 1.000 0.0270 calc R
H4 H Uiso 0.48120 0.91810 0.19910 1.000 0.0290 calc R
H5 H Uiso 0.26520 0.94880 0.18420 1.000 0.0280 calc R
H7A H Uiso 0.62990 0.82510 -0.03190 1.000 0.0540 calc R
H7B H Uiso 0.75210 0.82170 -0.00290 1.000 0.0540 calc R
H7C H Uiso 0.62720 0.92050 0.01820 1.000 0.0540 calc R
H8A H Uiso 0.73030 0.54380 0.17490 1.000 0.0500 calc R
H8B H Uiso 0.81760 0.58960 0.09590 1.000 0.0500 calc R
H8C H Uiso 0.69610 0.59600 0.06260 1.000 0.0500 calc R
H9A H Uiso 0.69260 0.84150 0.19310 1.000 0.0540 calc R
H9B H Uiso 0.81580 0.73960 0.17260 1.000 0.0540 calc R
H9C H Uiso 0.73070 0.69730 0.25600 1.000 0.0540 calc R
H11A H Uiso 0.19130 0.97440 -0.02090 1.000 0.0670 calc R
H11B H Uiso 0.13920 0.89410 -0.05160 1.000 0.0670 calc R
H11C H Uiso 0.27960 0.86090 -0.05610 1.000 0.0670 calc R
H12A H Uiso 0.31650 0.63530 0.05190 1.000 0.0690 calc R
H12B H Uiso 0.17550 0.67300 0.05390 1.000 0.0690 calc R
H12C H Uiso 0.25030 0.61070 0.15290 1.000 0.0690 calc R
H13A H Uiso 0.11560 0.79370 0.20940 1.000 0.0690 calc R
H13B H Uiso 0.03840 0.85380 0.11190 1.000 0.0690 calc R
H13C H Uiso 0.09260 0.93330 0.14130 1.000 0.0690 calc R

loop_
_atom_type_symbol
_atom_type_description
_atom_type_scat_dispersion_real
_atom_type_scat_dispersion_imag
_atom_type_scat_source
P P 0.1023 0.0942 'International Tables Vol C Tables 4.2.6.8 and 6.1.1.4'
Hg Hg -2.3894 9.2266 'International Tables Vol C Tables 4.2.6.8 and 6.1.1.4'
Fe Fe 0.3463 0.8444 'International Tables Vol C Tables 4.2.6.8 and 6.1.1.4'
F F 0.0171 0.0103 'International Tables Vol C Tables 4.2.6.8 and 6.1.1.4'
H H 0.0000 0.0000 'International Tables Vol C Tables 4.2.6.8 and 6.1.1.4'
C C 0.0033 0.0016 'International Tables Vol C Tables 4.2.6.8 and 6.1.1.4'

loop_
_geom_angle_atom_site_label_1
_geom_angle_atom_site_label_2
_geom_angle_atom_site_label_3
_geom_angle
_geom_angle_publ_flag
C14 Hg1 C27 174.38(13) yes
C15 Hg2 C20 175.51(11) yes
C21 Hg3 C26 174.57(11) yes
P1 Fe1 P2 52.83(3) yes
P1 Fe1 P3 91.46(3) yes
P1 Fe1 P4 90.63(3) yes
P1 Fe1 P5 52.96(3) yes
P1 Fe1 C4 107.24(8) yes
P1 Fe1 C5 95.51(8) yes
P2 Fe1 P3 52.27(3) yes
P2 Fe1 P4 90.98(3) yes
P1 Fe1 C1 119.49(9) yes
P1 Fe1 C2 158.83(9) yes
P1 Fe1 C3 144.27(7) yes
P2 Fe1 C3 160.11(7) yes
P2 Fe1 C4 145.15(8) yes
P2 Fe1 C5 107.88(8) yes
P3 Fe1 P4 52.70(3) yes
P3 Fe1 P5 92.74(3) yes
P3 Fe1 C1 108.82(9) yes
P3 Fe1 C2 98.40(10) yes
P3 Fe1 C3 121.04(7) yes
P3 Fe1 C4 160.53(8) yes
P3 Fe1 C5 145.67(8) yes
P4 Fe1 P5 52.55(3) yes
P4 Fe1 C1 146.79(10) yes
P4 Fe1 C2 110.25(9) yes
P4 Fe1 C3 97.63(7) yes
P4 Fe1 C4 120.00(8) yes
P4 Fe1 C5 160.01(8) yes
P5 Fe1 C1 157.86(10) yes
P5 Fe1 C2 144.14(8) yes
P5 Fe1 C3 106.72(7) yes
P5 Fe1 C4 94.28(8) yes
P5 Fe1 C5 118.09(8) yes
C1 Fe1 C2 39.46(12) yes
C1 Fe1 C3 66.77(11) yes
C1 Fe1 C4 66.97(11) yes
C1 Fe1 C5 39.81(12) yes
C2 Fe1 C3 39.23(11) yes
C2 Fe1 C4 65.88(12) yes
C2 Fe1 C5 66.04(12) yes
C3 Fe1 C4 39.49(10) yes
C3 Fe1 C5 66.72(10) yes
C4 Fe1 C5 40.04(10) yes
P2 Fe1 C1 96.52(8) yes
P2 Fe1 C2 120.90(9) yes
P2 Fe1 P5 92.75(3) yes
Fe1 P1 P5 64.25(3) yes
P2 P1 P5 109.97(5) yes
Fe1 P1 P2 64.68(3) yes
Fe1 P2 P3 63.39(3) yes
Fe1 P2 P1 62.50(3) yes
P1 P2 P3 106.89(5) yes
Fe1 P3 P2 64.34(3) yes
Fe1 P3 P4 63.72(3) yes
P2 P3 P4 107.85(5) yes
P3 P4 P5 109.45(5) yes
Fe1 P4 P3 63.58(3) yes
Fe1 P4 P5 63.77(3) yes
Fe1 P5 P1 62.79(3) yes
Fe1 P5 P4 63.68(3) yes
P1 P5 P4 105.78(5) yes
C2 C1 C5 105.6(2) no
C2 C1 C10 127.1(3) no
C5 C1 C10 126.0(3) no
Fe1 C1 C5 68.47(15) yes
Fe1 C1 C10 136.8(2) yes
Fe1 C1 C2 69.16(16) yes
Fe1 C2 C1 71.38(16) yes
Fe1 C2 C3 71.83(15) yes
C1 C2 C3 110.9(3) no
Fe1 C3 C6 136.60(19) yes
C2 C3 C6 127.8(2) no
C4 C3 C6 125.0(2) no
C2 C3 C4 106.0(2) no
Fe1 C3 C2 68.94(15) yes
Fe1 C3 C4 68.40(15) yes
C3 C4 C5 108.8(2) no
Fe1 C4 C5 69.87(15) yes
Fe1 C4 C3 72.11(15) yes
C1 C5 C4 108.7(2) no
Fe1 C5 C1 71.73(16) yes
Fe1 C5 C4 70.10(15) yes
C3 C6 C7 105.4(3) no
C3 C6 C8 111.9(2) no
C3 C6 C9 112.3(3) no
C7 C6 C8 108.9(2) no
C7 C6 C9 108.6(3) no
C8 C6 C9 109.6(3) no
C1 C10 C12 111.2(3) no
C11 C10 C13 108.9(3) no
C1 C10 C13 112.5(3) no
C11 C10 C12 109.2(3) no
C1 C10 C11 105.3(3) no
C12 C10 C13 109.6(3) no
C3 C2 H2 125.00 no
C1 C2 H2 125.00 no
Fe1 C2 H2 124.00 no
Fe1 C4 H4 124.00 no
C3 C4 H4 126.00 no
C5 C4 H4 126.00 no
Fe1 C5 H5 124.00 no
C1 C5 H5 126.00 no
C4 C5 H5 126.00 no
C6 C7 H7B 109.00 no
H7A C7 H7C 110.00 no
C6 C7 H7C 109.00 no
H7A C7 H7B 109.00 no
C6 C7 H7A 109.00 no
H7B C7 H7C 109.00 no
H8A C8 H8B 109.00 no
H8A C8 H8C 110.00 no
C6 C8 H8C 110.00 no
C6 C8 H8A 109.00 no
C6 C8 H8B 109.00 no
H8B C8 H8C 109.00 no
C6 C9 H9A 110.00 no
C6 C9 H9B 109.00 no
H9B C9 H9C 109.00 no
C6 C9 H9C 109.00 no
H9A C9 H9B 110.00 no
H9A C9 H9C 109.00 no
C10 C11 H11A 110.00 no
C10 C11 H11B 109.00 no
C10 C11 H11C 109.00 no
H11B C11 H11C 109.00 no
H11A C11 H11B 110.00 no
H11A C11 H11C 110.00 no
C10 C12 H12B 109.00 no
H12A C12 H12C 110.00 no
C10 C12 H12C 109.00 no
H12A C12 H12B 109.00 no
C10 C12 H12A 110.00 no
H12B C12 H12C 109.00 no
C10 C13 H13C 109.00 no
H13A C13 H13C 109.00 no
H13B C13 H13C 110.00 no
H13A C13 H13B 109.00 no
C10 C13 H13A 109.00 no
C10 C13 H13B 109.00 no
Hg1 C14 C15 123.1(2) yes
Hg1 C14 C19 118.9(2) yes
C15 C14 C19 118.0(3) no
Hg2 C15 C14 121.0(2) yes
Hg2 C15 C16 120.5(2) yes
C14 C15 C16 118.5(3) no
F1 C16 C15 120.0(3) yes
F1 C16 C17 117.5(3) yes
C15 C16 C17 122.5(3) no
F2 C17 C16 121.4(3) yes
F2 C17 C18 119.4(3) yes
C16 C17 C18 119.3(3) no
F3 C18 C17 120.4(3) yes
F3 C18 C19 120.6(3) yes
C17 C18 C19 119.1(3) no
F4 C19 C14 120.1(3) yes
F4 C19 C18 117.3(3) yes
C14 C19 C18 122.6(3) no
Hg2 C20 C21 121.9(2) yes
Hg2 C20 C25 120.0(2) yes
C21 C20 C25 118.0(3) no
Hg3 C21 C20 121.9(2) yes
Hg3 C21 C22 119.8(2) yes
C20 C21 C22 118.1(3) no
F5 C22 C21 120.0(3) yes
F5 C22 C23 117.2(3) yes
C21 C22 C23 122.8(3) no
F6 C23 C22 121.1(3) yes
F6 C23 C24 119.8(3) yes
C22 C23 C24 119.1(3) no
F7 C24 C23 120.0(3) yes
F7 C24 C25 121.4(3) yes
C23 C24 C25 118.6(3) no
F8 C25 C20 119.9(3) yes
F8 C25 C24 116.7(3) yes
C20 C25 C24 123.4(3) no
Hg3 C26 C27 122.0(2) yes
Hg3 C26 C31 120.3(2) yes
C27 C26 C31 117.7(3) no
Hg1 C27 C26 121.9(2) yes
Hg1 C27 C28 119.6(2) yes
C26 C27 C28 118.5(3) no
F9 C28 C27 120.4(3) yes
F9 C28 C29 116.7(2) yes
C27 C28 C29 122.9(3) no
F10 C29 C28 121.7(3) yes
F10 C29 C30 119.9(3) yes
C28 C29 C30 118.4(3) no
F11 C30 C29 119.1(3) yes
F11 C30 C31 121.2(3) yes
C29 C30 C31 119.7(4) no
F12 C31 C26 120.1(3) yes
F12 C31 C30 117.1(3) yes
C26 C31 C30 122.8(3) no

loop_
_geom_bond_atom_site_label_1
_geom_bond_atom_site_label_2
_geom_bond_distance
_geom_bond_publ_flag
Hg1 C14 2.077(3) yes
Hg1 C27 2.075(3) yes
Hg2 C15 2.077(3) yes
Hg2 C20 2.079(3) yes
Hg3 C26 2.074(3) yes
Hg3 C21 2.077(3) yes
Fe1 P3 2.3762(9) yes
Fe1 P1 2.3508(9) yes
Fe1 P2 2.3957(9) yes
Fe1 C5 2.074(3) yes
Fe1 C1 2.117(3) yes
Fe1 P4 2.3790(9) yes
Fe1 P5 2.3807(9) yes
Fe1 C4 2.077(3) yes
Fe1 C2 2.088(3) yes
Fe1 C3 2.126(3) yes
P1 P2 2.1119(12) yes
P1 P5 2.1099(12) yes
P2 P3 2.1020(12) yes
P3 P4 2.1106(12) yes
P4 P5 2.1070(12) yes
F1 C16 1.359(3) yes
F2 C17 1.342(4) yes
F3 C18 1.344(4) yes
F4 C19 1.357(3) yes
F5 C22 1.358(4) yes
F6 C23 1.343(4) yes
F7 C24 1.342(4) yes
F8 C25 1.360(4) yes
F9 C28 1.354(4) yes
F10 C29 1.340(3) yes
F11 C30 1.352(5) yes
F12 C31 1.366(4) yes
C1 C2 1.420(4) no
C1 C5 1.428(4) no
C1 C10 1.517(4) no
C2 C3 1.415(4) no
C3 C4 1.421(3) no
C3 C6 1.513(4) no
C4 C5 1.421(4) no
C6 C7 1.536(4) no
C6 C8 1.532(5) no
C6 C9 1.531(4) no
C10 C11 1.539(4) no
C10 C13 1.528(5) no
C10 C12 1.533(5) no
C2 H2 0.9300 no
C4 H4 0.9300 no
C5 H5 0.9300 no
C7 H7B 0.9600 no
C7 H7A 0.9600 no
C7 H7C 0.9600 no
C8 H8B 0.9600 no
C8 H8C 0.9600 no
C8 H8A 0.9600 no
C9 H9B 0.9600 no
C9 H9A 0.9600 no
C9 H9C 0.9600 no
C11 H11A 0.9600 no
C11 H11B 0.9600 no
C11 H11C 0.9600 no
C12 H12C 0.9600 no
C12 H12A 0.9600 no
C12 H12B 0.9600 no
C13 H13A 0.9600 no
C13 H13B 0.9600 no
C13 H13C 0.9600 no
C14 C15 1.410(4) no
C14 C19 1.383(4) no
C15 C16 1.378(4) no
C16 C17 1.381(4) no
C17 C18 1.371(4) no
C18 C19 1.380(4) no
C20 C21 1.410(4) no
C20 C25 1.374(4) no
C21 C22 1.381(5) no
C22 C23 1.376(4) no
C23 C24 1.378(5) no
C24 C25 1.376(5) no
C26 C27 1.415(4) no
C26 C31 1.375(5) no
C27 C28 1.376(4) no
C28 C29 1.381(5) no
C29 C30 1.372(5) no
C30 C31 1.375(5) no

loop_
_geom_contact_atom_site_label_1
_geom_contact_atom_site_label_2
_geom_contact_distance
_geom_contact_site_symmetry_2
_geom_contact_publ_flag
Hg1 P4 3.3589(8) 2_666 no
Hg1 P1 3.2473(8) . no
Hg2 P1 3.2744(8) . no
Hg3 C16 3.431(3) 2_576 no
Hg3 C15 3.434(3) 2_576 no
Hg3 P1 3.4699(8) . no
P1 P3 3.3849(12) . no
P1 P4 3.3630(12) . no
P1 Hg3 3.4699(8) . no
P1 Hg1 3.2473(8) . no
P1 Hg2 3.2744(8) . no
P1 C14 3.699(3) . no
P1 C4 3.569(3) . no
P1 C5 3.281(3) . no
P1 P4 3.7420(12) 2_666 no
P2 C1 3.372(3) . no
P2 P4 3.4048(12) . no
P2 P5 3.4576(12) . no
P2 F3 3.285(2) 2_566 no
P2 C15 3.624(3) . no
P2 C5 3.618(3) . no
P2 C13 3.574(4) . no
P3 P5 3.4431(12) . no
P3 C27 3.665(3) 2_666 no
P3 C28 3.426(3) 2_666 no
P3 P1 3.3849(12) . no
P3 P5 3.7255(12) 2_666 no
P3 C1 3.657(3) . no
P3 C2 3.384(3) . no
P4 P2 3.4048(12) . no
P4 C2 3.669(3) . no
P4 C3 3.394(3) . no
P4 P1 3.3630(12) . no
P4 P1 3.7420(12) 2_666 no
P4 Hg1 3.3589(8) 2_666 no
P5 F2 3.325(2) 1_655 no
P5 C3 3.619(3) . no
P5 C4 3.274(3) . no
P5 P3 3.7255(12) 2_666 no
P5 P2 3.4576(12) . no
P5 P3 3.4431(12) . no
P2 H12C 3.1300 . no
P2 H13A 2.7600 . no
P4 H9C 3.0200 . no
P4 H8A 2.9400 . no
P5 H9C 3.1100 . no
F1 F2 2.706(3) . no
F1 C26 3.345(4) 2_576 no
F2 F3 2.709(3) . no
F2 F1 2.706(3) . no
F2 P5 3.325(2) 1_455 no
F3 P2 3.285(2) 2_566 no
F3 C17 3.161(4) 2_566 no
F3 F2 2.709(3) . no
F3 F4 2.687(3) . no
F4 C22 3.352(4) 2_576 no
F4 F3 2.687(3) . no
F4 C23 3.203(4) 2_576 no
F5 F11 2.766(3) 2_676 no
F5 C30 3.017(4) 2_676 no
F5 F6 2.692(3) . no
F5 C18 3.216(4) 2_576 no
F6 F5 2.692(3) . no
F6 F7 3.137(3) 2_585 no
F6 C12 3.329(4) 1_565 no
F6 F7 2.716(3) . no
F7 F7 2.952(3) 2_585 no
F7 F8 2.686(3) . no
F7 F6 3.137(3) 2_585 no
F7 F6 2.716(3) . no
F8 F9 3.113(3) 2_576 no
F8 F7 2.686(3) . no
F9 C8 3.188(4) 2_666 no
F9 F8 3.113(3) 2_576 no
F9 F10 2.694(3) . no
F10 F11 2.698(3) . no
F10 F9 2.694(3) . no
F11 C22 3.032(4) 2_676 no
F11 F10 2.698(3) . no
F11 C4 3.212(3) 2_676 no
F11 F5 2.766(3) 2_676 no
F11 F12 2.698(3) . no
F12 F11 2.698(3) . no
F12 F12 2.984(3) 2_676 no
F2 H9C 2.7400 1_455 no
F4 H8A 2.8400 2_666 no
F8 H13C 2.7400 . no
F8 H11B 2.4900 2_575 no
F9 H8A 2.5800 2_666 no
F10 H2 2.8600 1_556 no
F10 H11C 2.6000 1_556 no
F11 H4 2.3400 2_676 no
C1 P2 3.372(3) . no
C1 P3 3.657(3) . no
C1 C4 2.314(4) . no
C1 C3 2.335(4) . no
C2 P4 3.669(3) . no
C2 P3 3.384(3) . no
C2 C6 2.630(4) . no
C2 C4 2.265(4) . no
C2 C5 2.268(4) . no
C2 C10 2.629(4) . no
C3 C5 2.310(4) . no
C3 P5 3.619(3) . no
C3 P4 3.394(3) . no
C3 C1 2.335(4) . no
C4 P5 3.274(3) . no
C4 C6 2.603(4) . no
C4 P1 3.569(3) . no
C4 C1 2.314(4) . no
C4 C2 2.265(4) . no
C4 F11 3.212(3) 2_676 no
C4 C7 3.522(4) 2_675 no
C5 C10 2.624(4) . no
C5 C2 2.268(4) . no
C5 C7 3.468(4) 2_675 no
C5 P2 3.618(3) . no
C5 C3 2.310(4) . no
C5 P1 3.281(3) . no
C7 C5 3.468(4) 2_675 no
C7 C4 3.522(4) 2_675 no
C8 F9 3.188(4) 2_666 no
C12 F6 3.329(4) 1_545 no
C13 P2 3.574(4) . no
C14 P1 3.699(3) . no
C14 C21 3.435(4) 2_576 no
C15 Hg3 3.434(3) 2_576 no
C15 P2 3.624(3) . no
C16 Hg3 3.431(3) 2_576 no
C17 F3 3.161(4) 2_566 no
C17 C18 3.416(5) 2_566 no
C18 C22 3.459(4) 2_576 no
C18 C17 3.416(5) 2_566 no
C18 C18 3.459(5) 2_566 no
C18 F5 3.216(4) 2_576 no
C19 C22 3.299(5) 2_576 no
C19 C21 3.407(5) 2_576 no
C21 C19 3.407(5) 2_576 no
C21 C14 3.435(4) 2_576 no
C22 F4 3.352(4) 2_576 no
C22 C19 3.299(5) 2_576 no
C22 C18 3.459(4) 2_576 no
C22 F11 3.032(4) 2_676 no
C23 F4 3.203(4) 2_576 no
C26 F1 3.345(4) 2_576 no
C27 P3 3.665(3) 2_666 no
C28 P3 3.426(3) 2_666 no
C30 F5 3.017(4) 2_676 no
C1 H5 2.1100 . no
C1 H2 2.0900 . no
C2 H8C 2.8000 . no
C2 H12A 2.7400 . no
C2 H11C 2.9900 . no
C2 H7A 3.0800 . no
C3 H4 2.1000 . no
C3 H2 2.0900 . no
C4 H9A 2.7600 . no
C4 H7C 2.9400 . no
C4 H7C 2.9900 2_675 no
C4 H5 2.1000 . no
C5 H4 2.1000 . no
C5 H7C 3.0100 2_675 no
C5 H13C 2.7800 . no
C5 H11A 3.0300 . no
C8 H2 2.8500 . no
C9 H4 2.8700 . no
C12 H2 2.8600 . no
C13 H5 2.8800 . no
C20 H5 2.8100 . no
C24 H7B 3.0400 2_675 no
C29 H11C 2.8400 1_556 no
H2 H12A 2.3000 . no
H2 H8C 2.3700 . no
H2 F10 2.8600 1_554 no
H2 C8 2.8500 . no
H2 C12 2.8600 . no
H4 H9A 2.3300 . no
H4 F11 2.3400 2_676 no
H4 C9 2.8700 . no
H5 H13C 2.3500 . no
H5 C13 2.8800 . no
H5 C20 2.8100 . no
H7A C2 3.0800 . no
H7A H8C 2.4700 . no
H7B C24 3.0400 2_675 no
H7B H9B 2.4800 . no
H7B H8B 2.5100 . no
H7C H9A 2.4800 . no
H7C C4 2.9900 2_675 no
H7C C5 3.0100 2_675 no
H7C C4 2.9400 . no
H8A P4 2.9400 . no
H8A F4 2.8400 2_666 no
H8A F9 2.5800 2_666 no
H8A H9C 2.5500 . no
H8B H9B 2.4600 . no
H8B H7B 2.5100 . no
H8C C2 2.8000 . no
H8C H2 2.3700 . no
H8C H7A 2.4700 . no
H9A C4 2.7600 . no
H9A H4 2.3300 . no
H9A H7C 2.4800 . no
H9B H7B 2.4800 . no
H9B H8B 2.4600 . no
H9C P4 3.0200 . no
H9C P5 3.1100 . no
H9C F2 2.7400 1_655 no
H9C H8A 2.5500 . no
H11A C5 3.0300 . no
H11A H13C 2.4800 . no
H11B H12B 2.4700 . no
H11B H13B 2.5000 . no
H11B F8 2.4900 2_575 no
H11C F10 2.6000 1_554 no
H11C C2 2.9900 . no
H11C C29 2.8400 1_554 no
H11C H12A 2.5300 . no
H12A H2 2.3000 . no
H12A H11C 2.5300 . no
H12A C2 2.7400 . no
H12B H11B 2.4700 . no
H12B H13B 2.5000 . no
H12C H13A 2.5000 . no
H12C P2 3.1300 . no
H13A P2 2.7600 . no
H13A H12C 2.5000 . no
H13B H12B 2.5000 . no
H13B H11B 2.5000 . no
H13C F8 2.7400 . no
H13C H5 2.3500 . no
H13C H11A 2.4800 . no
H13C C5 2.7800 . no

loop_
_geom_hbond_atom_site_label_D
_geom_hbond_atom_site_label_H
_geom_hbond_atom_site_label_A
_geom_hbond_distance_DH
_geom_hbond_distance_HA
_geom_hbond_distance_DA
_geom_hbond_angle_DHA
_geom_hbond_site_symmetry_A
_geom_hbond_publ_flag
C4 H4 F11 0.9300 2.3400 3.212(3) 156.00 2_676 yes
C11 H11B F8 0.9600 2.4900 3.382(4) 154.00 2_575 yes
C13 H13A P2 0.9600 2.7600 3.574(4) 143.00 . yes

loop_
_geom_torsion_atom_site_label_1
_geom_torsion_atom_site_label_2
_geom_torsion_atom_site_label_3
_geom_torsion_atom_site_label_4
_geom_torsion
_geom_torsion_publ_flag
P3 Fe1 P1 P2 -38.04(4) no
P4 Fe1 P1 P2 -90.74(4) no
P5 Fe1 P1 P2 -130.37(5) no
C1 Fe1 P1 P2 74.62(11) no
C2 Fe1 P1 P2 80.0(3) no
C3 Fe1 P1 P2 165.21(13) no
C4 Fe1 P1 P2 147.46(8) no
C5 Fe1 P1 P2 108.30(8) no
P2 Fe1 P1 P5 130.37(5) no
P3 Fe1 P1 P5 92.33(4) no
P4 Fe1 P1 P5 39.63(4) no
C1 Fe1 P1 P5 -155.01(11) no
C2 Fe1 P1 P5 -149.6(3) no
C3 Fe1 P1 P5 -64.42(13) no
C4 Fe1 P1 P5 -82.17(8) no
C5 Fe1 P1 P5 -121.32(8) no
P3 Fe1 C2 C3 -130.04(15) no
P4 Fe1 C2 C3 -76.81(17) no
P5 Fe1 C2 C3 -23.4(3) no
C1 Fe1 C2 C3 120.5(3) no
C4 Fe1 C2 C3 37.95(16) no
C5 Fe1 C2 C3 81.97(18) no
P3 Fe1 P2 P1 128.84(5) no
P4 Fe1 P2 P1 90.06(4) no
P5 Fe1 P2 P1 37.50(4) no
C1 Fe1 P2 P1 -122.36(10) no
C2 Fe1 P2 P1 -155.51(11) no
C4 Fe1 P2 P1 -64.03(14) no
C5 Fe1 P2 P1 -83.22(8) no
P1 Fe1 P2 P3 -128.84(5) no
P4 Fe1 P2 P3 -38.79(4) no
P5 Fe1 P2 P3 -91.34(4) no
C1 Fe1 P2 P3 108.80(10) no
C2 Fe1 P2 P3 75.65(11) no
C4 Fe1 P2 P3 167.13(14) no
C5 Fe1 P2 P3 147.94(8) no
P4 Fe1 C3 C4 -129.10(14) no
P5 Fe1 C3 C4 -76.00(15) no
C1 Fe1 C3 C4 81.46(18) no
P1 Fe1 P3 P2 38.38(4) no
P4 Fe1 P3 P2 128.06(5) no
P5 Fe1 P3 P2 91.36(4) no
C1 Fe1 P3 P2 -83.56(9) no
C2 Fe1 P3 P2 -122.82(9) no
C3 Fe1 P3 P2 -157.23(9) no
C5 Fe1 P3 P2 -63.61(14) no
P1 Fe1 P3 P4 -89.68(4) no
P2 Fe1 P3 P4 -128.06(5) no
P5 Fe1 P3 P4 -36.70(4) no
C1 Fe1 P3 P4 148.38(9) no
C2 Fe1 P3 P4 109.12(9) no
C3 Fe1 P3 P4 74.71(9) no
C5 Fe1 P3 P4 168.33(14) no
C1 Fe1 P5 P4 -156.1(2) no
C2 Fe1 P5 P4 -71.62(17) no
C3 Fe1 P5 P4 -86.82(8) no
P1 Fe1 P4 P3 91.35(4) no
P2 Fe1 P4 P3 38.52(4) no
P5 Fe1 P4 P3 131.24(5) no
C1 Fe1 P4 P3 -64.97(16) no
C2 Fe1 P4 P3 -85.10(10) no
C3 Fe1 P4 P3 -123.50(8) no
C4 Fe1 P4 P3 -158.24(9) no
P1 Fe1 P4 P5 -39.89(4) no
P2 Fe1 P4 P5 -92.72(4) no
P3 Fe1 P4 P5 -131.24(5) no
C1 Fe1 P4 P5 163.79(15) no
C2 Fe1 P4 P5 143.66(10) no
C3 Fe1 P4 P5 105.26(8) no
C4 Fe1 P4 P5 70.52(9) no
P1 Fe1 C4 C5 -77.69(15) no
P2 Fe1 C4 C5 -29.1(2) no
P4 Fe1 C4 C5 -178.79(12) no
P2 Fe1 P5 P1 -37.43(4) no
P3 Fe1 P5 P1 -89.76(4) no
P4 Fe1 P5 P1 -126.55(5) no
C1 Fe1 P5 P1 77.4(2) no
C2 Fe1 P5 P1 161.83(17) no
C3 Fe1 P5 P1 146.64(8) no
C4 Fe1 P5 P1 108.41(8) no
C5 Fe1 P5 P1 74.55(9) no
P1 Fe1 P5 P4 126.55(5) no
P2 Fe1 P5 P4 89.12(4) no
P3 Fe1 P5 P4 36.79(4) no
P3 Fe1 C5 C1 -30.3(2) no
P5 Fe1 C5 C1 178.33(13) no
C2 Fe1 C5 C1 38.14(16) no
C4 Fe1 P5 P4 -125.04(8) no
C5 Fe1 P5 P4 -158.91(9) no
P1 Fe1 C1 C2 176.94(15) no
P2 Fe1 C1 C2 -132.41(17) no
P3 Fe1 C1 C2 -80.13(18) no
P4 Fe1 C1 C2 -30.5(3) no
P5 Fe1 C1 C2 113.4(2) no
C3 Fe1 C1 C2 36.39(17) no
C4 Fe1 C1 C2 79.49(19) no
C5 Fe1 C1 C2 117.4(2) no
P1 Fe1 C1 C5 59.58(17) no
P2 Fe1 C1 C5 110.23(15) no
P3 Fe1 C1 C5 162.51(14) no
P4 Fe1 C1 C5 -147.90(15) no
P5 Fe1 C1 C5 -3.9(3) no
C2 Fe1 C1 C5 -117.4(2) no
C3 Fe1 C1 C5 -80.98(16) no
C4 Fe1 C1 C5 -37.87(15) no
P1 Fe1 C1 C10 -60.6(4) no
P2 Fe1 C1 C10 -9.9(3) no
P3 Fe1 C1 C10 42.4(4) no
P4 Fe1 C1 C10 91.9(3) no
P5 Fe1 C1 C10 -124.1(3) no
C2 Fe1 C1 C10 122.5(4) no
C3 Fe1 C1 C10 158.9(4) no
C4 Fe1 C1 C10 -158.0(4) no
C5 Fe1 C1 C10 -120.2(4) no
P2 Fe1 C5 C1 -78.41(16) no
P5 Fe1 C4 C3 111.28(14) no
C1 Fe1 C4 C3 -80.91(17) no
C2 Fe1 C4 C3 -37.70(16) no
C3 Fe1 C5 C1 81.12(17) no
C4 Fe1 C5 C1 118.6(2) no
P1 Fe1 C5 C4 110.38(14) no
P2 Fe1 C5 C4 163.02(13) no
P3 Fe1 C5 C4 -148.87(13) no
P1 Fe1 C3 C2 -145.31(16) no
P3 Fe1 C3 C2 62.12(18) no
P4 Fe1 C3 C2 112.85(17) no
P5 Fe1 C3 C2 165.95(16) no
P1 Fe1 C4 C3 163.74(13) no
P2 Fe1 C4 C3 -147.66(13) no
P4 Fe1 C4 C3 62.64(16) no
C5 Fe1 C3 C2 -80.10(18) no
P1 Fe1 C3 C4 -27.3(2) no
P3 Fe1 C3 C4 -179.83(13) no
P1 Fe1 C2 C1 -7.4(4) no
P2 Fe1 C2 C1 58.7(2) no
P3 Fe1 C2 C1 109.51(18) no
P4 Fe1 C2 C1 162.74(16) no
P5 Fe1 C2 C1 -143.83(16) no
C3 Fe1 C2 C1 -120.5(3) no
C4 Fe1 C2 C1 -82.5(2) no
C5 Fe1 C2 C1 -38.48(18) no
P1 Fe1 C2 C3 113.1(2) no
P2 Fe1 C2 C3 179.20(12) no
C4 Fe1 C3 C6 118.6(3) no
P1 Fe1 C5 C1 -131.06(15) no
C5 Fe1 C3 C6 156.6(3) no
P1 Fe1 C3 C6 91.4(3) no
P3 Fe1 C3 C6 -61.2(3) no
P5 Fe1 C5 C4 59.76(16) no
C1 Fe1 C5 C4 -118.6(2) no
C5 Fe1 C4 C3 -118.6(2) no
C2 Fe1 C3 C4 118.1(2) no
C5 Fe1 C3 C4 37.96(15) no
C3 Fe1 C5 C4 -37.45(15) no
C2 Fe1 C5 C4 -80.42(17) no
C1 Fe1 C3 C2 -36.60(19) no
P4 Fe1 C3 C6 -10.5(3) no
C3 Fe1 C4 C5 118.6(2) no
P5 Fe1 C3 C6 42.6(3) no
C4 Fe1 C3 C2 -118.1(2) no
C2 Fe1 C3 C6 -123.3(3) no
C2 Fe1 C4 C5 80.87(17) no
C1 Fe1 C3 C6 -159.9(3) no
C1 Fe1 C4 C5 37.66(16) no
P5 Fe1 C4 C5 -130.16(14) no
P5 P1 P2 Fe1 -46.89(4) no
P2 P1 P5 Fe1 47.11(4) no
Fe1 P1 P5 P4 -48.45(4) no
Fe1 P1 P2 P3 46.70(4) no
P2 P1 P5 P4 -1.33(6) no
P5 P1 P2 P3 -0.19(6) no
Fe1 P2 P3 P4 47.87(4) no
P1 P2 P3 Fe1 -46.22(4) no
P1 P2 P3 P4 1.66(6) no
P2 P3 P4 P5 -2.55(6) no
Fe1 P3 P4 P5 45.67(4) no
P2 P3 P4 Fe1 -48.21(4) no
P3 P4 P5 Fe1 -45.57(4) no
P3 P4 P5 P1 2.37(6) no
Fe1 P4 P5 P1 47.94(4) no
Fe1 C1 C2 C3 -61.26(19) no
C5 C1 C2 Fe1 59.06(19) no
Fe1 C1 C5 C4 60.66(19) no
C10 C1 C5 Fe1 133.0(3) no
C10 C1 C5 C4 -166.3(3) no
C5 C1 C2 C3 -2.2(3) no
C10 C1 C2 Fe1 -133.7(3) no
C10 C1 C2 C3 165.1(3) no
C2 C1 C5 Fe1 -59.52(19) no
C2 C1 C5 C4 1.1(3) no
C2 C1 C10 C11 -81.7(4) no
C2 C1 C10 C12 36.5(4) no
C2 C1 C10 C13 159.8(3) no
C5 C1 C10 C11 83.1(3) no
C5 C1 C10 C12 -158.7(3) no
C5 C1 C10 C13 -35.4(4) no
Fe1 C1 C10 C13 61.0(4) no
Fe1 C1 C10 C11 179.5(3) no
Fe1 C1 C10 C12 -62.4(4) no
Fe1 C2 C3 C6 133.4(3) no
C1 C2 C3 C6 -165.6(3) no
C1 C2 C3 Fe1 60.99(19) no
C1 C2 C3 C4 2.4(3) no
Fe1 C2 C3 C4 -58.61(18) no
C4 C3 C6 C8 162.7(2) no
C4 C3 C6 C9 39.0(4) no
Fe1 C3 C6 C8 67.8(3) no
Fe1 C3 C4 C5 -60.55(19) no
C2 C3 C4 Fe1 58.96(18) no
C2 C3 C4 C5 -1.6(3) no
C6 C3 C4 Fe1 -132.6(3) no
C6 C3 C4 C5 166.9(2) no
Fe1 C3 C6 C7 -174.1(2) no
C2 C3 C6 C8 -31.4(4) no
Fe1 C3 C6 C9 -56.0(4) no
C2 C3 C6 C7 86.8(3) no
C2 C3 C6 C9 -155.1(3) no
C4 C3 C6 C7 -79.1(3) no
C3 C4 C5 C1 0.3(3) no
Fe1 C4 C5 C1 -61.68(19) no
C3 C4 C5 Fe1 61.97(18) no
Hg1 C14 C15 Hg2 3.0(3) no
Hg1 C14 C15 C16 -178.2(2) no
C19 C14 C15 Hg2 -179.7(2) no
C19 C14 C15 C16 -0.9(4) no
Hg1 C14 C19 F4 -1.2(4) no
Hg1 C14 C19 C18 177.4(3) no
C15 C14 C19 F4 -178.7(3) no
C15 C14 C19 C18 0.0(5) no
Hg2 C15 C16 F1 0.2(4) no
Hg2 C15 C16 C17 179.6(2) no
C14 C15 C16 F1 -178.6(3) no
C14 C15 C16 C17 0.8(5) no
F1 C16 C17 F2 -0.2(5) no
F1 C16 C17 C18 179.6(3) no
C15 C16 C17 F2 -179.6(3) no
C15 C16 C17 C18 0.2(5) no
F2 C17 C18 F3 -0.5(5) no
F2 C17 C18 C19 178.7(3) no
C16 C17 C18 F3 179.7(3) no
C16 C17 C18 C19 -1.1(5) no
F3 C18 C19 F4 -1.1(5) no
F3 C18 C19 C14 -179.8(3) no
C17 C18 C19 F4 179.7(3) no
C17 C18 C19 C14 1.0(5) no
Hg2 C20 C21 Hg3 -1.3(4) no
Hg2 C20 C21 C22 -176.3(2) no
C25 C20 C21 Hg3 175.8(2) no
C25 C20 C21 C22 0.8(5) no
Hg2 C20 C25 F8 -1.7(4) no
Hg2 C20 C25 C24 177.4(3) no
C21 C20 C25 F8 -178.9(3) no
C21 C20 C25 C24 0.2(5) no
Hg3 C21 C22 F5 2.5(4) no
Hg3 C21 C22 C23 -177.0(3) no
C20 C21 C22 F5 177.6(3) no
C20 C21 C22 C23 -1.8(5) no
F5 C22 C23 F6 1.3(5) no
F5 C22 C23 C24 -177.7(3) no
C21 C22 C23 F6 -179.3(3) no
C21 C22 C23 C24 1.8(5) no
F6 C23 C24 F7 1.3(5) no
F6 C23 C24 C25 -179.6(3) no
C22 C23 C24 F7 -179.7(3) no
C22 C23 C24 C25 -0.7(5) no
F7 C24 C25 F8 -2.2(5) no
F7 C24 C25 C20 178.8(3) no
C23 C24 C25 F8 178.8(3) no
C23 C24 C25 C20 -0.3(5) no
Hg3 C26 C27 Hg1 3.6(4) no
Hg3 C26 C27 C28 -178.3(2) no
C31 C26 C27 Hg1 -178.5(2) no
C31 C26 C27 C28 -0.4(5) no
Hg3 C26 C31 F12 -0.5(4) no
Hg3 C26 C31 C30 179.3(3) no
C27 C26 C31 F12 -178.5(3) no
C27 C26 C31 C30 1.4(5) no
Hg1 C27 C28 F9 -2.0(4) no
Hg1 C27 C28 C29 176.6(3) no
C26 C27 C28 F9 179.9(3) no
C26 C27 C28 C29 -1.6(5) no
F9 C28 C29 F10 1.6(5) no
F9 C28 C29 C30 -178.9(3) no
C27 C28 C29 F10 -177.0(3) no
C27 C28 C29 C30 2.5(5) no
F10 C29 C30 F11 -2.3(5) no
F10 C29 C30 C31 178.1(3) no
C28 C29 C30 F11 178.2(3) no
C28 C29 C30 C31 -1.4(5) no
F11 C30 C31 F12 -0.2(5) no
F11 C30 C31 C26 180.0(3) no
C29 C30 C31 F12 179.4(3) no
C29 C30 C31 C26 -0.5(6) no
